data_4131782
loop_
_publ_author_name
'Wendel, Daniel'
'Reiter, Dominik'
'Porzelt, Amelie'
'Altmann, Philipp J.'
'Inoue, Shigeyoshi'
'Rieger, Bernhard'

_publ_section_title
;
 Silicon and Oxygen's Bond of Affection: An Acyclic Three-Coordinate
 Silanone and Its Transformation to an Iminosiloxysilylene.
;
_journal_issue 47
_journal_name_full 'Journal of the American Chemical Society'
_journal_page_first 17193
_journal_page_last 17198
_journal_paper_doi 10.1021/jacs.7b10634
_journal_volume 139
_journal_year 2017
_chemical_compound_source 'see text'
_chemical_formula_moiety 'C43 H75 N5 O Si5'
_chemical_formula_sum 'C43 H75 N5 O Si5'
_chemical_formula_weight 818.53
_space_group_IT_number 2
_space_group_name_Hall '-P 1'
_space_group_name_H-M_alt 'P -1'
_symmetry_cell_setting triclinic
_symmetry_Int_Tables_number 2
_symmetry_space_group_name_Hall '-P 1'
_symmetry_space_group_name_H-M 'P -1'
_atom_sites_solution_hydrogens geom
_cell_angle_alpha 103.477(1)
_cell_angle_beta 99.622(1)
_cell_angle_gamma 94.491(1)
_cell_formula_units_Z 4
_cell_length_a 12.4388(5)
_cell_length_b 20.3429(7)
_cell_length_c 20.7659(8)
_cell_measurement_reflns_used 9889
_cell_measurement_temperature 100
_cell_measurement_theta_max 25.4829
_cell_measurement_theta_min 2.3891
_cell_volume 5000.2(3)
_computing_cell_refinement 'SAINT (Bruker, 2014)'
_computing_data_collection 'APEX III Control Software (Bruker, 2015)'
_computing_data_reduction 'SAINT (Bruker, 2014)'
_computing_molecular_graphics 'PLATON (Spek, 2011)'
_computing_publication_material 'PLATON (Spek, 2011), enCIFer (Allen, 2014)'
_computing_structure_refinement 'SHELXL2014 (Sheldrick, 2014), SHELXLE (Huebschle, 2011)'
_computing_structure_solution 'SHELXT (Sheldrick, 2015)'
_diffrn_ambient_temperature 100
_diffrn_detector ' CMOS plate '
_diffrn_detector_area_resol_mean 16
_diffrn_measured_fraction_theta_full 0.999
_diffrn_measured_fraction_theta_max 0.999
_diffrn_measurement_device ' \k-geometry diffractometer '
_diffrn_measurement_device_type ' Bruker Photon CMOS '
_diffrn_measurement_method ' phi- and omega-rotation '
_diffrn_radiation_monochromator 'Helios optic'
_diffrn_radiation_probe x-ray
_diffrn_radiation_source 'IMS microsource'
_diffrn_radiation_type MoK\a
_diffrn_radiation_wavelength 0.71073
_diffrn_reflns_av_R_equivalents 0.0682
_diffrn_reflns_av_unetI/netI 0.0465
_diffrn_reflns_limit_h_max 14
_diffrn_reflns_limit_h_min -14
_diffrn_reflns_limit_k_max 24
_diffrn_reflns_limit_k_min -24
_diffrn_reflns_limit_l_max 24
_diffrn_reflns_limit_l_min -24
_diffrn_reflns_number 93632
_diffrn_reflns_reduction_process
;
;
_diffrn_reflns_theta_full 25.03
_diffrn_reflns_theta_max 25.03
_diffrn_reflns_theta_min 2.39
_exptl_absorpt_coefficient_mu 0.178
_exptl_absorpt_correction_T_max 0.7453
_exptl_absorpt_correction_T_min 0.7185
_exptl_absorpt_correction_type multi-scan
_exptl_absorpt_process_details 'SADABS 2014/5, Bruker, 2014'
_exptl_crystal_colour 'clear orange'
_exptl_crystal_density_diffrn 1.087
_exptl_crystal_density_method 'Not Measured'
_exptl_crystal_description fragment
_exptl_crystal_F_000 1784
_exptl_crystal_size_max 0.167
_exptl_crystal_size_mid 0.148
_exptl_crystal_size_min 0.133
_refine_diff_density_max 0.469
_refine_diff_density_min -0.419
_refine_diff_density_rms 0.051
_refine_ls_extinction_method none
_refine_ls_goodness_of_fit_ref 1.025
_refine_ls_hydrogen_treatment constr
_refine_ls_matrix_type full
_refine_ls_number_parameters 1095
_refine_ls_number_reflns 17649
_refine_ls_number_restraints 84
_refine_ls_restrained_S_all 1.031
_refine_ls_R_factor_all 0.0748
_refine_ls_R_factor_gt 0.0476
_refine_ls_shift/su_max 0.001
_refine_ls_shift/su_mean 0.000
_refine_ls_structure_factor_coef Fsqd
_refine_ls_weighting_details 'W=1/[\S^2^(FO^2^)+(0.0327P)^2^+5.0730P] WHERE P=(FO^2^+2FC^2^)/3'
_refine_ls_weighting_scheme calc
_refine_ls_wR_factor_gt 0.0957
_refine_ls_wR_factor_ref 0.1063
_reflns_number_gt 13203
_reflns_number_total 17649
_reflns_threshold_expression I>2\s(I)
_cod_data_source_file ja7b10634_si_002.cif
_cod_data_source_block 6
_cod_database_code 4131782

loop_
_space_group_symop_id
_space_group_symop_operation_xyz
1 x,y,z
2 -x,-y,-z

loop_
_atom_site_label
_atom_site_type_symbol
_atom_site_fract_x
_atom_site_fract_y
_atom_site_fract_z
_atom_site_U_iso_or_equiv
_atom_site_adp_type
_atom_site_occupancy
_atom_site_site_symmetry_order
_atom_site_calc_flag
_atom_site_refinement_flags_posn
_atom_site_refinement_flags_adp
_atom_site_refinement_flags_occupancy
_atom_site_disorder_assembly
_atom_site_disorder_group
Si1 Si 0.76937(5) 0.13333(3) 0.74115(3) 0.01442(14) Uani 1 1 d . . . . .
Si2 Si 0.90841(5) 0.21649(3) 0.80809(3) 0.02075(15) Uani 1 1 d . . . . .
Si3 Si 0.98635(5) 0.18764(4) 0.90683(3) 0.02450(16) Uani 1 1 d . . . . .
Si4 Si 0.82409(6) 0.31215(3) 0.85067(4) 0.03221(19) Uani 1 1 d . . . . .
Si5 Si 0.83235(6) 0.16358(3) 0.61029(3) 0.02374(16) Uani 1 1 d . . . . .
O1 O 0.76430(13) 0.13398(8) 0.66113(8) 0.0213(4) Uani 1 1 d . . . . .
N1 N 0.76386(15) 0.05423(9) 0.74994(9) 0.0165(4) Uani 1 1 d . . . . .
N2 N 0.71996(15) -0.04670(9) 0.78506(9) 0.0153(4) Uani 1 1 d . . . . .
N3 N 0.84512(15) -0.05015(9) 0.72139(9) 0.0168(4) Uani 1 1 d . . . . .
N4 N 0.53905(16) 0.17229(10) 0.70857(10) 0.0228(5) Uani 1 1 d . . . . .
N5 N 0.58568(15) 0.16300(9) 0.80973(10) 0.0193(4) Uani 1 1 d . . . . .
C1 C 0.77588(17) -0.00651(11) 0.75140(10) 0.0128(5) Uani 1 1 d . . . . .
C2 C 0.75454(19) -0.11126(11) 0.77470(12) 0.0213(5) Uani 1 1 d . . . . .
H2 H 0.7288 -0.1474 0.7922 0.026 Uiso 1 1 calc R U . . .
C3 C 0.8300(2) -0.11337(11) 0.73598(12) 0.0224(5) Uani 1 1 d . . . . .
H3 H 0.8671 -0.1514 0.7209 0.027 Uiso 1 1 calc R U . . .
C4 C 0.63167(18) -0.02769(11) 0.81930(12) 0.0173(5) Uani 1 1 d . . . . .
C5 C 0.52977(18) -0.02173(11) 0.78090(12) 0.0192(5) Uani 1 1 d . . . . .
C6 C 0.4455(2) -0.00418(12) 0.81558(13) 0.0256(6) Uani 1 1 d . . . . .
H6 H 0.3767 0.0017 0.7912 0.031 Uiso 1 1 calc R U . . .
C7 C 0.4595(2) 0.00491(13) 0.88454(14) 0.0301(6) Uani 1 1 d . . . . .
H7 H 0.4004 0.0163 0.9070 0.036 Uiso 1 1 calc R U . . .
C8 C 0.5595(2) -0.00259(12) 0.92094(13) 0.0255(6) Uani 1 1 d . . . . .
H8 H 0.5680 0.0033 0.9683 0.031 Uiso 1 1 calc R U . . .
C9 C 0.64801(19) -0.01862(11) 0.88955(12) 0.0196(5) Uani 1 1 d . . . . .
C10 C 0.50998(19) -0.03739(12) 0.70429(12) 0.0210(5) Uani 1 1 d . . . . .
H10 H 0.5789 -0.0206 0.6913 0.025 Uiso 1 1 calc R U . . .
C11 C 0.4873(2) -0.11479(12) 0.67386(13) 0.0300(6) Uani 1 1 d . . . . .
H11A H 0.4765 -0.1243 0.6246 0.045 Uiso 1 1 calc R U . . .
H11B H 0.4210 -0.1329 0.6868 0.045 Uiso 1 1 calc R U . . .
H11C H 0.5499 -0.1365 0.6908 0.045 Uiso 1 1 calc R U . . .
C12 C 0.4165(2) -0.00295(13) 0.67343(14) 0.0300(6) Uani 1 1 d . . . . .
H12A H 0.4172 -0.0082 0.6254 0.045 Uiso 1 1 calc R U . . .
H12B H 0.4265 0.0456 0.6965 0.045 Uiso 1 1 calc R U . . .
H12C H 0.3461 -0.0242 0.6786 0.045 Uiso 1 1 calc R U . . .
C13 C 0.7563(2) -0.02635(12) 0.93212(12) 0.0239(5) Uani 1 1 d . . . . .
H13 H 0.8139 -0.0285 0.9036 0.029 Uiso 1 1 calc R U . . .
C14 C 0.7932(2) 0.03399(14) 0.99385(13) 0.0332(6) Uani 1 1 d . . . . .
H14A H 0.7961 0.0765 0.9793 0.050 Uiso 1 1 calc R U . . .
H14B H 0.8663 0.0294 1.0174 0.050 Uiso 1 1 calc R U . . .
H14C H 0.7409 0.0347 1.0244 0.050 Uiso 1 1 calc R U . . .
C15 C 0.7467(2) -0.09283(14) 0.95488(14) 0.0360(7) Uani 1 1 d . . . . .
H15A H 0.7260 -0.1315 0.9152 0.054 Uiso 1 1 calc R U . . .
H15B H 0.6905 -0.0917 0.9829 0.054 Uiso 1 1 calc R U . . .
H15C H 0.8175 -0.0977 0.9811 0.054 Uiso 1 1 calc R U . . .
C16 C 0.8989(2) -0.04255(11) 0.66661(12) 0.0199(5) Uani 1 1 d . . . . .
C17 C 1.0113(2) -0.02032(12) 0.68050(12) 0.0239(6) Uani 1 1 d . . . . .
C18 C 1.0640(2) -0.02397(13) 0.62573(14) 0.0300(6) Uani 1 1 d . . . . .
H18 H 1.1409 -0.0104 0.6337 0.036 Uiso 1 1 calc R U . . .
C19 C 1.0068(2) -0.04680(13) 0.56060(14) 0.0326(7) Uani 1 1 d . . . . .
H19 H 1.0445 -0.0495 0.5241 0.039 Uiso 1 1 calc R U . . .
C20 C 0.8946(2) -0.06583(13) 0.54785(14) 0.0342(7) Uani 1 1 d . . . . .
H20 H 0.8556 -0.0797 0.5025 0.041 Uiso 1 1 calc R U . . .
C21 C 0.8377(2) -0.06496(12) 0.60060(12) 0.0266(6) Uani 1 1 d . . . . .
C22 C 1.0734(2) 0.00388(15) 0.75204(14) 0.0362(7) Uani 1 1 d . . . . .
H22 H 1.0182 0.0158 0.7814 0.043 Uiso 1 1 calc R U . . .
C23 C 1.1323(3) -0.05241(19) 0.7749(2) 0.0671(12) Uani 1 1 d . . . . .
H23A H 1.0783 -0.0914 0.7714 0.101 Uiso 1 1 calc R U . . .
H23B H 1.1708 -0.0352 0.8218 0.101 Uiso 1 1 calc R U . . .
H23C H 1.1854 -0.0666 0.7461 0.101 Uiso 1 1 calc R U . . .
C24 C 1.1541(2) 0.06769(14) 0.76388(15) 0.0373(7) Uani 1 1 d . . . . .
H24A H 1.2109 0.0576 0.7368 0.056 Uiso 1 1 calc R U . . .
H24B H 1.1885 0.0826 0.8118 0.056 Uiso 1 1 calc R U . . .
H24C H 1.1149 0.1039 0.7508 0.056 Uiso 1 1 calc R U . . .
C25 C 0.7155(2) -0.08959(13) 0.58564(13) 0.0324(6) Uani 1 1 d . . . . .
H25 H 0.6925 -0.0874 0.6299 0.039 Uiso 1 1 calc R U . . .
C26 C 0.6913(3) -0.16386(15) 0.54473(16) 0.0504(9) Uani 1 1 d . . . . .
H26A H 0.6129 -0.1794 0.5391 0.076 Uiso 1 1 calc R U . . .
H26B H 0.7346 -0.1922 0.5685 0.076 Uiso 1 1 calc R U . . .
H26C H 0.7107 -0.1676 0.5003 0.076 Uiso 1 1 calc R U . . .
C27 C 0.6482(2) -0.04369(16) 0.55106(15) 0.0439(8) Uani 1 1 d . . . . .
H27A H 0.6691 -0.0444 0.5075 0.066 Uiso 1 1 calc R U . . .
H27B H 0.6623 0.0030 0.5796 0.066 Uiso 1 1 calc R U . . .
H27C H 0.5699 -0.0601 0.5439 0.066 Uiso 1 1 calc R U . . .
C28 C 0.62168(18) 0.15561(11) 0.75093(12) 0.0185(5) Uani 1 1 d . . . . .
C29 C 0.4520(2) 0.19025(12) 0.74121(14) 0.0281(6) Uani 1 1 d . . . . .
C30 C 0.48168(19) 0.18420(12) 0.80464(13) 0.0251(6) Uani 1 1 d . . . . .
C31 C 0.5355(2) 0.16887(15) 0.63684(14) 0.0352(7) Uani 1 1 d . . . . .
H31A H 0.5827 0.1356 0.6189 0.053 Uiso 1 1 calc R U . . .
H31B H 0.5616 0.2138 0.6318 0.053 Uiso 1 1 calc R U . . .
H31C H 0.4598 0.1550 0.6120 0.053 Uiso 1 1 calc R U . . .
C32 C 0.3492(2) 0.21066(15) 0.70664(16) 0.0434(8) Uani 1 1 d . . . . .
H32A H 0.3677 0.2505 0.6898 0.065 Uiso 1 1 calc R U . . .
H32B H 0.2999 0.2220 0.7387 0.065 Uiso 1 1 calc R U . . .
H32C H 0.3127 0.1729 0.6688 0.065 Uiso 1 1 calc R U . . .
C33 C 0.4224(2) 0.19613(14) 0.86224(15) 0.0367(7) Uani 1 1 d . . . . .
H33A H 0.3500 0.2094 0.8477 0.055 Uiso 1 1 calc R U . . .
H33B H 0.4648 0.2326 0.8994 0.055 Uiso 1 1 calc R U . . .
H33C H 0.4134 0.1542 0.8774 0.055 Uiso 1 1 calc R U . . .
C34 C 0.64700(19) 0.14941(12) 0.87087(12) 0.0221(5) Uani 1 1 d . . . . .
H34A H 0.6291 0.1015 0.8705 0.033 Uiso 1 1 calc R U . . .
H34B H 0.6270 0.1787 0.9106 0.033 Uiso 1 1 calc R U . . .
H34C H 0.7260 0.1590 0.8724 0.033 Uiso 1 1 calc R U . . .
C35 C 1.1371(2) 0.22131(15) 0.92319(14) 0.0372(7) Uani 1 1 d . . . . .
H35A H 1.1683 0.2025 0.8835 0.056 Uiso 1 1 calc R U . . .
H35B H 1.1759 0.2078 0.9622 0.056 Uiso 1 1 calc R U . . .
H35C H 1.1452 0.2711 0.9323 0.056 Uiso 1 1 calc R U . . .
C36 C 0.9396(2) 0.22629(16) 0.98803(14) 0.0412(7) Uani 1 1 d . . . . .
H36A H 0.9479 0.2760 0.9962 0.062 Uiso 1 1 calc R U . . .
H36B H 0.9844 0.2134 1.0256 0.062 Uiso 1 1 calc R U . . .
H36C H 0.8623 0.2095 0.9844 0.062 Uiso 1 1 calc R U . . .
C37 C 0.9805(2) 0.09406(13) 0.90253(13) 0.0325(6) Uani 1 1 d . . . . .
H37A H 0.9083 0.0709 0.8776 0.049 Uiso 1 1 calc R U . . .
H37B H 0.9921 0.0875 0.9483 0.049 Uiso 1 1 calc R U . . .
H37C H 1.0379 0.0751 0.8794 0.049 Uiso 1 1 calc R U . . .
C38 C 0.7284(2) 0.31760(13) 0.91363(15) 0.0387(7) Uani 1 1 d . . . . .
H38A H 0.6564 0.2925 0.8909 0.058 Uiso 1 1 calc R U . . .
H38B H 0.7200 0.3654 0.9322 0.058 Uiso 1 1 calc R U . . .
H38C H 0.7594 0.2977 0.9503 0.058 Uiso 1 1 calc R U . . .
C39 C 0.9377(3) 0.38376(15) 0.8934(2) 0.0627(11) Uani 1 1 d . . . . .
H39A H 0.9788 0.3943 0.8600 0.094 Uiso 1 1 calc R U . . .
H39B H 0.9873 0.3699 0.9284 0.094 Uiso 1 1 calc R U . . .
H39C H 0.9059 0.4242 0.9141 0.094 Uiso 1 1 calc R U . . .
C40 C 0.7372(3) 0.34027(15) 0.78083(18) 0.0541(9) Uani 1 1 d . . . . .
H40A H 0.7823 0.3486 0.7484 0.081 Uiso 1 1 calc R U . . .
H40B H 0.7078 0.3823 0.7999 0.081 Uiso 1 1 calc R U . . .
H40C H 0.6763 0.3046 0.7578 0.081 Uiso 1 1 calc R U . . .
C41 C 0.9749(2) 0.14122(13) 0.61969(14) 0.0305(6) Uani 1 1 d . . . . .
H41A H 0.9732 0.0917 0.6116 0.046 Uiso 1 1 calc R U . . .
H41B H 1.0150 0.1631 0.6655 0.046 Uiso 1 1 calc R U . . .
H41C H 1.0118 0.1571 0.5869 0.046 Uiso 1 1 calc R U . . .
C42 C 0.8372(2) 0.25780(13) 0.62822(15) 0.0337(7) Uani 1 1 d . . . . .
H42A H 0.8716 0.2743 0.5949 0.051 Uiso 1 1 calc R U . . .
H42B H 0.8801 0.2785 0.6735 0.051 Uiso 1 1 calc R U . . .
H42C H 0.7623 0.2702 0.6256 0.051 Uiso 1 1 calc R U . . .
C43 C 0.7562(3) 0.12428(16) 0.52278(14) 0.0434(8) Uani 1 1 d . . . . .
H43A H 0.7927 0.1418 0.4908 0.065 Uiso 1 1 calc R U . . .
H43B H 0.6807 0.1357 0.5184 0.065 Uiso 1 1 calc R U . . .
H43C H 0.7552 0.0747 0.5131 0.065 Uiso 1 1 calc R U . . .
Si6 Si 0.70424(5) 0.36844(3) 0.25016(3) 0.01581(14) Uani 1 1 d . . . . .
Si7 Si 0.72804(6) 0.30784(4) 0.33183(4) 0.03211(18) Uani 1 1 d . . . . .
Si10 Si 0.61216(6) 0.23271(3) 0.14234(3) 0.02167(15) Uani 1 1 d . . . . .
O2 O 0.66221(13) 0.31309(7) 0.17598(8) 0.0209(4) Uani 1 1 d . . . . .
N6 N 0.62915(16) 0.43324(10) 0.25741(10) 0.0206(4) Uani 1 1 d . . . . .
N7 N 0.43979(15) 0.45554(9) 0.24024(10) 0.0204(4) Uani 1 1 d . . . . .
N8 N 0.56811(16) 0.54295(9) 0.27693(10) 0.0230(5) Uani 1 1 d . . . . .
N9 N 0.90432(15) 0.46437(9) 0.28254(10) 0.0197(4) Uani 1 1 d . . . . .
N10 N 0.89473(16) 0.40017(9) 0.18321(10) 0.0204(4) Uani 1 1 d . . . . .
C44 C 0.55437(19) 0.47151(11) 0.25762(11) 0.0185(5) Uani 1 1 d . . . . .
C45 C 0.3893(2) 0.51502(12) 0.24746(14) 0.0292(6) Uani 1 1 d . . . . .
H45 H 0.3125 0.5173 0.2378 0.035 Uiso 1 1 calc R U . . .
C46 C 0.4670(2) 0.56774(13) 0.27009(14) 0.0311(6) Uani 1 1 d . . . . .
H46 H 0.4555 0.6144 0.2799 0.037 Uiso 1 1 calc R U . . .
C47 C 0.37907(18) 0.39251(11) 0.19821(12) 0.0205(5) Uani 1 1 d . . . . .
C48 C 0.3666(2) 0.38214(12) 0.12832(13) 0.0246(6) Uani 1 1 d . . . . .
C49 C 0.2965(2) 0.32562(13) 0.08787(13) 0.0304(6) Uani 1 1 d . . . . .
H49 H 0.2883 0.3163 0.0402 0.036 Uiso 1 1 calc R U . . .
C50 C 0.2390(2) 0.28310(12) 0.11653(14) 0.0295(6) Uani 1 1 d . . . . .
H50 H 0.1893 0.2457 0.0883 0.035 Uiso 1 1 calc R U . . .
C51 C 0.2526(2) 0.29407(12) 0.18582(13) 0.0259(6) Uani 1 1 d . . . . .
H51 H 0.2123 0.2641 0.2046 0.031 Uiso 1 1 calc R U . . .
C52 C 0.32511(19) 0.34882(11) 0.22859(12) 0.0220(5) Uani 1 1 d . . . . .
C53 C 0.4219(2) 0.43202(14) 0.09588(14) 0.0320(6) Uani 1 1 d . . . . .
H53 H 0.4649 0.4699 0.1332 0.038 Uiso 1 1 calc R U . . .
C54 C 0.3358(3) 0.46311(15) 0.05459(16) 0.0441(8) Uani 1 1 d . . . . .
H54A H 0.3726 0.4967 0.0359 0.066 Uiso 1 1 calc R U . . .
H54B H 0.2880 0.4855 0.0837 0.066 Uiso 1 1 calc R U . . .
H54C H 0.2915 0.4271 0.0177 0.066 Uiso 1 1 calc R U . . .
C55 C 0.5026(2) 0.39923(15) 0.05430(15) 0.0422(7) Uani 1 1 d . . . . .
H55A H 0.4627 0.3620 0.0169 0.063 Uiso 1 1 calc R U . . .
H55B H 0.5574 0.3812 0.0830 0.063 Uiso 1 1 calc R U . . .
H55C H 0.5394 0.4334 0.0363 0.063 Uiso 1 1 calc R U . . .
C56 C 0.3406(2) 0.36252(13) 0.30417(13) 0.0318(6) Uani 1 1 d . . . . .
H56 H 0.4146 0.3893 0.3235 0.038 Uiso 1 1 calc R U . . .
C57 C 0.2551(4) 0.40671(19) 0.32988(18) 0.0761(13) Uani 1 1 d . . . . .
H57A H 0.2634 0.4501 0.3172 0.114 Uiso 1 1 calc R U . . .
H57B H 0.2660 0.4154 0.3791 0.114 Uiso 1 1 calc R U . . .
H57C H 0.1813 0.3830 0.3098 0.114 Uiso 1 1 calc R U . . .
C58 C 0.3383(2) 0.29823(13) 0.32971(14) 0.0363(7) Uani 1 1 d . . . . .
H58A H 0.2646 0.2727 0.3149 0.054 Uiso 1 1 calc R U . . .
H58B H 0.3570 0.3107 0.3791 0.054 Uiso 1 1 calc R U . . .
H58C H 0.3918 0.2699 0.3115 0.054 Uiso 1 1 calc R U . . .
C59 C 0.6704(2) 0.58720(12) 0.29793(14) 0.0272(6) Uani 1 1 d . . . . .
C60 C 0.7001(2) 0.62232(13) 0.36649(15) 0.0376(7) Uani 1 1 d . . . . .
C61 C 0.7944(2) 0.66915(15) 0.38510(19) 0.0503(9) Uani 1 1 d . . . . .
H61 H 0.8168 0.6943 0.4308 0.060 Uiso 1 1 calc R U . . .
C62 C 0.8554(2) 0.67935(14) 0.3384(2) 0.0538(10) Uani 1 1 d . . . . .
H62 H 0.9194 0.7117 0.3525 0.065 Uiso 1 1 calc R U . . .
C63 C 0.8264(2) 0.64383(14) 0.27116(19) 0.0457(8) Uani 1 1 d . . . . .
H63 H 0.8711 0.6514 0.2401 0.055 Uiso 1 1 calc R U . . .
C64 C 0.7306(2) 0.59651(12) 0.24890(15) 0.0317(6) Uani 1 1 d . . . . .
C65 C 0.6332(3) 0.61082(16) 0.41806(15) 0.0461(8) Uani 1 1 d . . . . .
H65 H 0.5811 0.5682 0.3975 0.055 Uiso 1 1 calc R U . . .
C66 C 0.5650(3) 0.67006(18) 0.4363(2) 0.0740(12) Uani 1 1 d . . . . .
H66A H 0.5121 0.6718 0.3962 0.111 Uiso 1 1 calc R U . . .
H66B H 0.6140 0.7131 0.4526 0.111 Uiso 1 1 calc R U . . .
H66C H 0.5254 0.6631 0.4717 0.111 Uiso 1 1 calc R U . . .
C67 C 0.7042(3) 0.6015(2) 0.48163(17) 0.0802(13) Uani 1 1 d . . . . .
H67A H 0.7477 0.5639 0.4696 0.120 Uiso 1 1 calc R U . . .
H67B H 0.6571 0.5911 0.5123 0.120 Uiso 1 1 calc R U . . .
H67C H 0.7537 0.6435 0.5039 0.120 Uiso 1 1 calc R U . . .
C68 C 0.6911(2) 0.56022(14) 0.17520(15) 0.0344(7) Uani 1 1 d . . . . .
H68 H 0.6514 0.5149 0.1733 0.041 Uiso 1 1 calc R U . . .
C69 C 0.6086(2) 0.59998(17) 0.14125(17) 0.0495(8) Uani 1 1 d . . . . .
H69A H 0.5799 0.5745 0.0945 0.074 Uiso 1 1 calc R U . . .
H69B H 0.6453 0.6446 0.1419 0.074 Uiso 1 1 calc R U . . .
H69C H 0.5478 0.6062 0.1657 0.074 Uiso 1 1 calc R U . . .
C70 C 0.7835(2) 0.54721(17) 0.13557(17) 0.0487(8) Uani 1 1 d . . . . .
H70A H 0.7541 0.5158 0.0915 0.073 Uiso 1 1 calc R U . . .
H70B H 0.8406 0.5272 0.1606 0.073 Uiso 1 1 calc R U . . .
H70C H 0.8153 0.5904 0.1292 0.073 Uiso 1 1 calc R U . . .
C71 C 0.84013(18) 0.41255(11) 0.23527(12) 0.0182(5) Uani 1 1 d . . . . .
C72 C 0.99806(19) 0.48425(12) 0.26038(13) 0.0232(6) Uani 1 1 d . . . . .
C73 C 0.99315(19) 0.44382(12) 0.19844(13) 0.0235(6) Uani 1 1 d . . . . .
C74 C 0.8810(2) 0.49511(12) 0.34863(12) 0.0261(6) Uani 1 1 d . . . . .
H74A H 0.8636 0.5415 0.3502 0.039 Uiso 1 1 calc R U . . .
H74B H 0.9455 0.4965 0.3835 0.039 Uiso 1 1 calc R U . . .
H74C H 0.8183 0.4680 0.3567 0.039 Uiso 1 1 calc R U . . .
C75 C 1.0806(2) 0.54216(13) 0.30224(15) 0.0368(7) Uani 1 1 d . . . . .
H75A H 1.1377 0.5505 0.2768 0.055 Uiso 1 1 calc R U . . .
H75B H 1.1141 0.5308 0.3438 0.055 Uiso 1 1 calc R U . . .
H75C H 1.0441 0.5832 0.3135 0.055 Uiso 1 1 calc R U . . .
C76 C 1.0695(2) 0.44094(14) 0.14996(15) 0.0358(7) Uani 1 1 d . . . . .
H76A H 1.0291 0.4443 0.1063 0.054 Uiso 1 1 calc R U . . .
H76B H 1.1010 0.3977 0.1442 0.054 Uiso 1 1 calc R U . . .
H76C H 1.1287 0.4789 0.1674 0.054 Uiso 1 1 calc R U . . .
C77 C 0.8582(2) 0.35040(14) 0.11855(13) 0.0355(7) Uani 1 1 d . . . . .
H77A H 0.8639 0.3725 0.0819 0.053 Uiso 1 1 calc R U . . .
H77B H 0.7817 0.3318 0.1147 0.053 Uiso 1 1 calc R U . . .
H77C H 0.9046 0.3134 0.1156 0.053 Uiso 1 1 calc R U . . .
Si8 Si 0.7150(4) 0.3829(4) 0.4421(2) 0.0506(14) Uani 0.460(10) 1 d D U P A 1
C78 C 0.6993(8) 0.3198(5) 0.4954(4) 0.0551(17) Uani 0.460(10) 1 d D U P A 1
H78A H 0.6284 0.2913 0.4782 0.083 Uiso 0.460(10) 1 calc R U P A 1
H78B H 0.7027 0.3446 0.5423 0.083 Uiso 0.460(10) 1 calc R U P A 1
H78C H 0.7587 0.2909 0.4931 0.083 Uiso 0.460(10) 1 calc R U P A 1
C79 C 0.5909(6) 0.4294(5) 0.4416(5) 0.0545(18) Uani 0.460(10) 1 d D U P A 1
H79A H 0.5924 0.4597 0.4113 0.082 Uiso 0.460(10) 1 calc R U P A 1
H79B H 0.5910 0.4564 0.4874 0.082 Uiso 0.460(10) 1 calc R U P A 1
H79C H 0.5244 0.3965 0.4260 0.082 Uiso 0.460(10) 1 calc R U P A 1
C80 C 0.8338(6) 0.4473(5) 0.4950(3) 0.0515(17) Uani 0.460(10) 1 d D U P A 1
H80A H 0.8517 0.4807 0.4699 0.077 Uiso 0.460(10) 1 calc R U P A 1
H80B H 0.8981 0.4239 0.5051 0.077 Uiso 0.460(10) 1 calc R U P A 1
H80C H 0.8132 0.4707 0.5372 0.077 Uiso 0.460(10) 1 calc R U P A 1
Si8A Si 0.7070(3) 0.3619(2) 0.43529(16) 0.0315(8) Uani 0.540(10) 1 d D U P A 2
C78A C 0.6611(5) 0.2911(3) 0.4739(3) 0.0362(12) Uani 0.540(10) 1 d D U P A 2
H78D H 0.5911 0.2665 0.4471 0.054 Uiso 0.540(10) 1 calc R U P A 2
H78E H 0.6520 0.3107 0.5202 0.054 Uiso 0.540(10) 1 calc R U P A 2
H78F H 0.7167 0.2595 0.4744 0.054 Uiso 0.540(10) 1 calc R U P A 2
C79A C 0.5932(5) 0.4167(3) 0.4314(4) 0.0349(12) Uani 0.540(10) 1 d D U P A 2
H79D H 0.6097 0.4508 0.4068 0.052 Uiso 0.540(10) 1 calc R U P A 2
H79E H 0.5863 0.4398 0.4773 0.052 Uiso 0.540(10) 1 calc R U P A 2
H79F H 0.5241 0.3883 0.4080 0.052 Uiso 0.540(10) 1 calc R U P A 2
C80A C 0.8234(5) 0.4149(4) 0.5027(3) 0.0381(12) Uani 0.540(10) 1 d D U P A 2
H80D H 0.8595 0.4494 0.4848 0.057 Uiso 0.540(10) 1 calc R U P A 2
H80E H 0.8769 0.3853 0.5161 0.057 Uiso 0.540(10) 1 calc R U P A 2
H80F H 0.7940 0.4374 0.5420 0.057 Uiso 0.540(10) 1 calc R U P A 2
Si9 Si 0.9175(2) 0.29109(13) 0.34813(14) 0.0298(7) Uani 0.648(8) 1 d D U P A 3
C81 C 1.0241(4) 0.3657(2) 0.3977(3) 0.0370(11) Uani 0.648(8) 1 d D U P A 3
H81A H 1.0957 0.3494 0.4072 0.056 Uiso 0.648(8) 1 calc R U P A 3
H81B H 1.0021 0.3868 0.4402 0.056 Uiso 0.648(8) 1 calc R U P A 3
H81C H 1.0293 0.3994 0.3711 0.056 Uiso 0.648(8) 1 calc R U P A 3
C82 C 0.9726(5) 0.2614(2) 0.2678(2) 0.0350(11) Uani 0.648(8) 1 d D U P A 3
H82A H 0.9329 0.2171 0.2421 0.052 Uiso 0.648(8) 1 calc R U P A 3
H82B H 1.0511 0.2573 0.2792 0.052 Uiso 0.648(8) 1 calc R U P A 3
H82C H 0.9624 0.2947 0.2405 0.052 Uiso 0.648(8) 1 calc R U P A 3
C83 C 0.9403(5) 0.2249(3) 0.3976(3) 0.0409(11) Uani 0.648(8) 1 d D U P A 3
H83A H 0.8941 0.1822 0.3731 0.061 Uiso 0.648(8) 1 calc R U P A 3
H83B H 0.9208 0.2409 0.4419 0.061 Uiso 0.648(8) 1 calc R U P A 3
H83C H 1.0177 0.2172 0.4033 0.061 Uiso 0.648(8) 1 calc R U P A 3
Si9A Si 0.9002(6) 0.2851(3) 0.3493(3) 0.0539(17) Uani 0.352(8) 1 d D U P A 4
C81A C 1.0131(8) 0.3397(5) 0.4187(5) 0.056(2) Uani 0.352(8) 1 d D U P A 4
H81D H 1.0834 0.3222 0.4146 0.084 Uiso 0.352(8) 1 calc R U P A 4
H81E H 0.9960 0.3383 0.4628 0.084 Uiso 0.352(8) 1 calc R U P A 4
H81F H 1.0180 0.3868 0.4146 0.084 Uiso 0.352(8) 1 calc R U P A 4
C82A C 0.9662(12) 0.2759(5) 0.2722(4) 0.056(2) Uani 0.352(8) 1 d D U P A 4
H82D H 0.9138 0.2494 0.2323 0.083 Uiso 0.352(8) 1 calc R U P A 4
H82E H 1.0316 0.2524 0.2785 0.083 Uiso 0.352(8) 1 calc R U P A 4
H82F H 0.9875 0.3211 0.2661 0.083 Uiso 0.352(8) 1 calc R U P A 4
C83A C 0.8939(10) 0.1997(4) 0.3704(6) 0.0556(19) Uani 0.352(8) 1 d D U P A 4
H83D H 0.8442 0.1661 0.3339 0.083 Uiso 0.352(8) 1 calc R U P A 4
H83E H 0.8668 0.2035 0.4126 0.083 Uiso 0.352(8) 1 calc R U P A 4
H83F H 0.9676 0.1853 0.3756 0.083 Uiso 0.352(8) 1 calc R U P A 4
C84 C 0.4972(2) 0.20606(13) 0.18018(13) 0.0282(6) Uani 1 1 d . . . . .
H84A H 0.4370 0.2332 0.1720 0.042 Uiso 1 1 calc R U . . .
H84B H 0.5222 0.2131 0.2289 0.042 Uiso 1 1 calc R U . . .
H84C H 0.4714 0.1577 0.1598 0.042 Uiso 1 1 calc R U . . .
C85 C 0.5613(3) 0.22368(14) 0.05055(13) 0.0423(8) Uani 1 1 d . . . . .
H85A H 0.6189 0.2436 0.0314 0.063 Uiso 1 1 calc R U . . .
H85B H 0.4961 0.2473 0.0446 0.063 Uiso 1 1 calc R U . . .
H85C H 0.5422 0.1753 0.0274 0.063 Uiso 1 1 calc R U . . .
C86 C 0.7202(2) 0.17564(13) 0.15058(16) 0.0408(7) Uani 1 1 d . . . . .
H86A H 0.6899 0.1288 0.1265 0.061 Uiso 1 1 calc R U . . .
H86B H 0.7459 0.1778 0.1984 0.061 Uiso 1 1 calc R U . . .
H86C H 0.7819 0.1902 0.1313 0.061 Uiso 1 1 calc R U . . .

loop_
_atom_site_aniso_label
_atom_site_aniso_U_11
_atom_site_aniso_U_22
_atom_site_aniso_U_33
_atom_site_aniso_U_23
_atom_site_aniso_U_13
_atom_site_aniso_U_12
Si1 0.0130(3) 0.0125(3) 0.0179(3) 0.0041(2) 0.0032(3) 0.0010(2)
Si2 0.0168(3) 0.0169(3) 0.0258(4) 0.0008(3) 0.0047(3) -0.0019(3)
Si3 0.0175(4) 0.0306(4) 0.0195(4) -0.0040(3) 0.0022(3) 0.0017(3)
Si4 0.0294(4) 0.0152(4) 0.0508(5) 0.0018(3) 0.0141(4) 0.0010(3)
Si5 0.0270(4) 0.0233(4) 0.0230(4) 0.0117(3) 0.0048(3) -0.0021(3)
O1 0.0219(9) 0.0221(9) 0.0206(9) 0.0091(7) 0.0032(7) -0.0029(7)
N1 0.0179(10) 0.0146(10) 0.0170(10) 0.0037(8) 0.0039(8) 0.0013(8)
N2 0.0154(10) 0.0147(10) 0.0171(10) 0.0055(8) 0.0050(8) 0.0017(8)
N3 0.0196(10) 0.0152(10) 0.0188(11) 0.0057(8) 0.0096(8) 0.0050(8)
N4 0.0179(11) 0.0215(11) 0.0299(12) 0.0091(9) 0.0018(9) 0.0052(8)
N5 0.0150(10) 0.0159(10) 0.0264(12) 0.0027(8) 0.0054(9) 0.0026(8)
C1 0.0100(11) 0.0156(12) 0.0105(11) 0.0013(9) -0.0001(9) -0.0016(9)
C2 0.0256(13) 0.0132(12) 0.0280(14) 0.0094(10) 0.0070(11) 0.0027(10)
C3 0.0277(14) 0.0121(12) 0.0310(15) 0.0076(10) 0.0105(11) 0.0071(10)
C4 0.0149(12) 0.0133(11) 0.0247(13) 0.0060(10) 0.0064(10) -0.0015(9)
C5 0.0175(12) 0.0158(12) 0.0252(14) 0.0077(10) 0.0051(10) -0.0033(9)
C6 0.0153(13) 0.0299(14) 0.0342(16) 0.0130(12) 0.0049(11) 0.0016(10)
C7 0.0224(14) 0.0390(16) 0.0370(17) 0.0158(13) 0.0182(12) 0.0062(12)
C8 0.0263(14) 0.0321(14) 0.0226(14) 0.0112(11) 0.0117(11) 0.0023(11)
C9 0.0200(13) 0.0184(12) 0.0228(13) 0.0080(10) 0.0079(10) -0.0008(10)
C10 0.0151(12) 0.0223(13) 0.0238(14) 0.0058(10) 0.0006(10) -0.0019(10)
C11 0.0327(15) 0.0237(14) 0.0291(15) 0.0051(11) -0.0003(12) -0.0052(11)
C12 0.0239(14) 0.0332(15) 0.0324(16) 0.0115(12) 0.0001(12) 0.0015(11)
C13 0.0226(13) 0.0305(14) 0.0187(13) 0.0071(11) 0.0040(10) 0.0016(11)
C14 0.0307(15) 0.0420(16) 0.0240(15) 0.0041(12) 0.0064(12) -0.0025(12)
C15 0.0364(16) 0.0369(16) 0.0339(16) 0.0162(13) -0.0046(13) 0.0026(13)
C16 0.0300(14) 0.0125(11) 0.0219(13) 0.0057(10) 0.0134(11) 0.0086(10)
C17 0.0241(14) 0.0273(14) 0.0265(14) 0.0106(11) 0.0130(11) 0.0116(11)
C18 0.0288(15) 0.0355(15) 0.0350(16) 0.0151(13) 0.0187(13) 0.0139(12)
C19 0.0477(18) 0.0279(14) 0.0312(16) 0.0094(12) 0.0263(14) 0.0123(13)
C20 0.0533(19) 0.0259(14) 0.0219(15) 0.0000(11) 0.0139(13) -0.0002(13)
C21 0.0393(16) 0.0178(13) 0.0227(14) 0.0020(10) 0.0110(12) 0.0010(11)
C22 0.0166(14) 0.062(2) 0.0334(16) 0.0156(14) 0.0108(12) 0.0030(13)
C23 0.0376(19) 0.083(3) 0.086(3) 0.062(2) -0.0184(18) -0.0172(18)
C24 0.0275(15) 0.0480(18) 0.0357(17) 0.0067(14) 0.0068(13) 0.0103(13)
C25 0.0423(17) 0.0279(14) 0.0205(14) -0.0019(11) 0.0059(12) -0.0097(12)
C26 0.061(2) 0.0359(17) 0.0429(19) -0.0057(14) 0.0098(16) -0.0174(15)
C27 0.0403(18) 0.0506(19) 0.0368(18) 0.0127(15) 0.0004(14) -0.0095(14)
C28 0.0183(12) 0.0116(11) 0.0246(14) 0.0033(10) 0.0033(10) 0.0013(9)
C29 0.0161(13) 0.0220(13) 0.0450(18) 0.0064(12) 0.0033(12) 0.0072(10)
C30 0.0155(13) 0.0206(13) 0.0383(16) 0.0026(11) 0.0087(11) 0.0032(10)
C31 0.0278(15) 0.0462(17) 0.0343(17) 0.0172(13) -0.0001(12) 0.0118(13)
C32 0.0246(15) 0.0459(18) 0.062(2) 0.0169(16) 0.0049(14) 0.0147(13)
C33 0.0224(15) 0.0367(16) 0.0507(19) 0.0031(14) 0.0155(13) 0.0078(12)
C34 0.0195(13) 0.0242(13) 0.0219(13) 0.0021(10) 0.0076(10) 0.0025(10)
C35 0.0209(14) 0.0468(18) 0.0344(17) -0.0012(13) -0.0024(12) -0.0021(12)
C36 0.0374(17) 0.0554(19) 0.0239(15) -0.0056(13) 0.0062(13) 0.0117(14)
C37 0.0322(15) 0.0405(16) 0.0248(15) 0.0080(12) 0.0056(12) 0.0035(12)
C38 0.0350(16) 0.0233(14) 0.055(2) -0.0020(13) 0.0157(14) 0.0054(12)
C39 0.044(2) 0.0246(16) 0.105(3) -0.0175(17) 0.030(2) -0.0103(14)
C40 0.069(2) 0.0324(17) 0.073(2) 0.0211(16) 0.0268(19) 0.0231(16)
C41 0.0388(16) 0.0264(14) 0.0308(15) 0.0088(12) 0.0169(13) 0.0043(12)
C42 0.0322(15) 0.0291(15) 0.0465(18) 0.0214(13) 0.0092(13) 0.0035(12)
C43 0.0513(19) 0.0548(19) 0.0240(16) 0.0200(14) 0.0013(14) -0.0115(15)
Si6 0.0160(3) 0.0151(3) 0.0155(3) 0.0032(3) 0.0029(3) -0.0009(2)
Si7 0.0309(4) 0.0378(4) 0.0268(4) 0.0186(3) -0.0057(3) -0.0091(3)
Si10 0.0243(4) 0.0158(3) 0.0215(4) -0.0007(3) 0.0055(3) -0.0043(3)
O2 0.0263(9) 0.0162(8) 0.0172(9) 0.0013(7) 0.0033(7) -0.0045(7)
N6 0.0189(11) 0.0213(11) 0.0201(11) 0.0035(8) 0.0017(9) 0.0035(9)
N7 0.0149(10) 0.0174(10) 0.0250(11) 0.0018(8) -0.0013(9) 0.0011(8)
N8 0.0162(11) 0.0168(10) 0.0304(12) -0.0009(9) -0.0007(9) -0.0003(8)
N9 0.0162(10) 0.0166(10) 0.0239(11) 0.0017(8) 0.0024(9) 0.0016(8)
N10 0.0204(11) 0.0172(10) 0.0235(11) 0.0036(8) 0.0079(9) -0.0004(8)
C44 0.0196(13) 0.0191(12) 0.0146(12) 0.0028(9) 0.0003(10) -0.0001(10)
C45 0.0164(13) 0.0241(14) 0.0417(17) 0.0018(12) -0.0008(12) 0.0041(11)
C46 0.0218(14) 0.0199(13) 0.0443(17) -0.0027(12) 0.0002(12) 0.0058(11)
C47 0.0152(12) 0.0173(12) 0.0244(14) 0.0017(10) -0.0039(10) 0.0006(9)
C48 0.0213(13) 0.0233(13) 0.0270(15) 0.0061(11) -0.0007(11) 0.0010(10)
C49 0.0335(15) 0.0305(15) 0.0220(14) 0.0040(11) -0.0040(12) 0.0006(12)
C50 0.0219(14) 0.0204(13) 0.0374(17) 0.0002(11) -0.0072(12) -0.0015(11)
C51 0.0237(14) 0.0179(13) 0.0362(16) 0.0095(11) 0.0032(12) 0.0004(10)
C52 0.0215(13) 0.0176(12) 0.0274(14) 0.0068(10) 0.0028(11) 0.0052(10)
C53 0.0357(16) 0.0332(15) 0.0273(15) 0.0111(12) 0.0040(12) -0.0014(12)
C54 0.051(2) 0.0447(18) 0.0436(19) 0.0240(15) 0.0099(15) 0.0064(15)
C55 0.0463(19) 0.0478(18) 0.0392(18) 0.0199(15) 0.0147(15) 0.0043(15)
C56 0.0469(17) 0.0230(14) 0.0262(15) 0.0081(11) 0.0063(13) 0.0037(12)
C57 0.143(4) 0.063(2) 0.049(2) 0.0270(19) 0.053(2) 0.062(3)
C58 0.0524(19) 0.0286(15) 0.0313(16) 0.0124(12) 0.0118(14) 0.0029(13)
C59 0.0159(13) 0.0161(12) 0.0437(17) 0.0016(11) -0.0022(12) 0.0005(10)
C60 0.0254(15) 0.0200(14) 0.053(2) -0.0091(13) -0.0084(14) 0.0060(11)
C61 0.0290(17) 0.0296(16) 0.073(2) -0.0126(15) -0.0076(17) 0.0032(13)
C62 0.0230(16) 0.0183(15) 0.103(3) -0.0013(17) -0.0094(18) -0.0037(12)
C63 0.0222(15) 0.0309(16) 0.089(3) 0.0245(17) 0.0102(16) 0.0066(12)
C64 0.0185(13) 0.0206(13) 0.0552(19) 0.0119(13) -0.0001(13) 0.0050(11)
C65 0.0404(18) 0.0448(18) 0.0385(18) -0.0140(14) 0.0007(15) 0.0067(14)
C66 0.060(2) 0.054(2) 0.092(3) -0.022(2) 0.024(2) 0.0099(19)
C67 0.072(3) 0.113(4) 0.033(2) -0.012(2) -0.0062(19) 0.013(2)
C68 0.0256(15) 0.0371(16) 0.0488(19) 0.0240(14) 0.0103(13) 0.0063(12)
C69 0.0351(18) 0.058(2) 0.063(2) 0.0314(18) 0.0070(16) 0.0139(15)
C70 0.0399(18) 0.064(2) 0.061(2) 0.0407(18) 0.0204(16) 0.0193(16)
C71 0.0184(12) 0.0141(11) 0.0216(13) 0.0039(10) 0.0037(10) 0.0019(9)
C72 0.0139(12) 0.0176(12) 0.0392(16) 0.0105(11) 0.0030(11) 0.0020(10)
C73 0.0172(13) 0.0217(13) 0.0362(16) 0.0132(11) 0.0082(11) 0.0043(10)
C74 0.0239(14) 0.0247(13) 0.0235(14) -0.0021(11) -0.0008(11) 0.0018(11)
C75 0.0214(14) 0.0270(15) 0.056(2) 0.0048(13) 0.0025(13) -0.0041(11)
C76 0.0266(15) 0.0392(16) 0.0481(18) 0.0177(14) 0.0165(13) 0.0024(12)
C77 0.0413(17) 0.0335(15) 0.0280(16) -0.0038(12) 0.0180(13) -0.0061(13)
Si8 0.0429(16) 0.093(4) 0.0178(14) 0.0176(18) 0.0041(11) 0.011(2)
C78 0.049(2) 0.095(4) 0.022(2) 0.018(2) 0.002(2) 0.010(3)
C79 0.046(2) 0.094(4) 0.023(2) 0.015(3) 0.003(2) 0.012(3)
C80 0.043(2) 0.092(4) 0.019(2) 0.016(2) 0.0016(19) 0.012(3)
Si8A 0.0279(12) 0.0502(16) 0.0171(11) 0.0113(9) -0.0009(8) 0.0110(10)
C78A 0.035(2) 0.054(2) 0.0199(19) 0.0141(17) -0.0018(16) 0.0087(18)
C79A 0.033(2) 0.050(2) 0.021(2) 0.0087(18) 0.0007(17) 0.0099(17)
C80A 0.034(2) 0.058(2) 0.0201(18) 0.0087(18) -0.0002(16) 0.0073(19)
Si9 0.0283(10) 0.0260(10) 0.0335(12) 0.0094(8) -0.0048(8) 0.0109(7)
C81 0.0297(17) 0.0347(18) 0.0403(19) 0.0049(15) -0.0068(15) 0.0085(15)
C82 0.0294(18) 0.0290(18) 0.042(2) 0.0051(15) -0.0011(16) 0.0059(16)
C83 0.0389(19) 0.0378(18) 0.0420(19) 0.0123(15) -0.0087(16) 0.0096(16)
Si9A 0.060(3) 0.051(3) 0.055(3) 0.024(2) 0.001(2) 0.017(2)
C81A 0.059(4) 0.054(3) 0.056(3) 0.022(3) 0.000(3) 0.020(3)
C82A 0.060(4) 0.051(3) 0.058(3) 0.021(3) 0.002(3) 0.016(3)
C83A 0.062(4) 0.052(3) 0.056(3) 0.024(3) 0.001(3) 0.017(3)
C84 0.0275(14) 0.0227(13) 0.0330(15) 0.0063(11) 0.0063(12) -0.0054(11)
C85 0.062(2) 0.0314(16) 0.0250(16) -0.0032(12) 0.0096(14) -0.0134(14)
C86 0.0325(16) 0.0253(15) 0.057(2) -0.0054(13) 0.0104(14) 0.0030(12)

loop_
_atom_type_symbol
_atom_type_description
_atom_type_scat_dispersion_real
_atom_type_scat_dispersion_imag
_atom_type_scat_source
C C 0.0033 0.0016 ' International Tables Vol C Tables 4.2.6.8 and 6.1.1.4'
H H 0.0000 0.0000 ' International Tables Vol C Tables 4.2.6.8 and 6.1.1.4'
N N 0.0061 0.0033 ' International Tables Vol C Tables 4.2.6.8 and 6.1.1.4'
O O 0.0106 0.0060 ' International Tables Vol C Tables 4.2.6.8 and 6.1.1.4'
Si Si 0.0817 0.0704 ' International Tables Vol C Tables 4.2.6.8 and 6.1.1.4'

loop_
_geom_angle_atom_site_label_1
_geom_angle_atom_site_label_2
_geom_angle_atom_site_label_3
_geom_angle
O1 Si1 N1 110.66(9)
O1 Si1 C28 99.67(9)
N1 Si1 C28 102.09(9)
O1 Si1 Si2 108.82(6)
N1 Si1 Si2 120.27(7)
C28 Si1 Si2 113.31(7)
Si1 Si2 Si3 112.08(3)
Si1 Si2 Si4 106.94(4)
Si3 Si2 Si4 101.94(4)
C37 Si3 C35 106.18(13)
C37 Si3 C36 104.83(13)
C35 Si3 C36 104.40(13)
C37 Si3 Si2 116.19(9)
C35 Si3 Si2 105.30(10)
C36 Si3 Si2 118.71(10)
C40 Si4 C39 107.09(17)
C40 Si4 C38 100.80(14)
C39 Si4 C38 103.46(14)
C40 Si4 Si2 111.52(11)
C39 Si4 Si2 106.89(10)
C38 Si4 Si2 125.70(9)
O1 Si5 C41 111.39(10)
O1 Si5 C42 110.26(11)
C41 Si5 C42 108.89(12)
O1 Si5 C43 106.71(11)
C41 Si5 C43 109.97(14)
C42 Si5 C43 109.60(13)
Si5 O1 Si1 142.83(11)
C1 N1 Si1 168.90(17)
C2 N2 C1 110.21(18)
C2 N2 C4 123.77(17)
C1 N2 C4 125.71(17)
C3 N3 C1 110.30(18)
C3 N3 C16 120.47(18)
C1 N3 C16 126.58(18)
C28 N4 C29 110.9(2)
C28 N4 C31 126.0(2)
C29 N4 C31 123.0(2)
C28 N5 C30 111.3(2)
C28 N5 C34 124.61(19)
C30 N5 C34 124.1(2)
N1 C1 N3 130.1(2)
N1 C1 N2 126.7(2)
N3 C1 N2 103.18(17)
C3 C2 N2 108.02(19)
C3 C2 H2 126.0
N2 C2 H2 126.0
C2 C3 N3 108.3(2)
C2 C3 H3 125.9
N3 C3 H3 125.9
C9 C4 C5 122.1(2)
C9 C4 N2 119.0(2)
C5 C4 N2 118.8(2)
C6 C5 C4 117.4(2)
C6 C5 C10 120.8(2)
C4 C5 C10 121.7(2)
C7 C6 C5 121.6(2)
C7 C6 H6 119.2
C5 C6 H6 119.2
C6 C7 C8 120.0(2)
C6 C7 H7 120.0
C8 C7 H7 120.0
C7 C8 C9 121.4(2)
C7 C8 H8 119.3
C9 C8 H8 119.3
C8 C9 C4 117.6(2)
C8 C9 C13 119.2(2)
C4 C9 C13 123.3(2)
C5 C10 C12 113.9(2)
C5 C10 C11 110.19(19)
C12 C10 C11 109.4(2)
C5 C10 H10 107.7
C12 C10 H10 107.7
C11 C10 H10 107.7
C10 C11 H11A 109.5
C10 C11 H11B 109.5
H11A C11 H11B 109.5
C10 C11 H11C 109.5
H11A C11 H11C 109.5
H11B C11 H11C 109.5
C10 C12 H12A 109.5
C10 C12 H12B 109.5
H12A C12 H12B 109.5
C10 C12 H12C 109.5
H12A C12 H12C 109.5
H12B C12 H12C 109.5
C9 C13 C14 112.0(2)
C9 C13 C15 110.5(2)
C14 C13 C15 109.7(2)
C9 C13 H13 108.2
C14 C13 H13 108.2
C15 C13 H13 108.2
C13 C14 H14A 109.5
C13 C14 H14B 109.5
H14A C14 H14B 109.5
C13 C14 H14C 109.5
H14A C14 H14C 109.5
H14B C14 H14C 109.5
C13 C15 H15A 109.5
C13 C15 H15B 109.5
H15A C15 H15B 109.5
C13 C15 H15C 109.5
H15A C15 H15C 109.5
H15B C15 H15C 109.5
C17 C16 C21 122.7(2)
C17 C16 N3 119.1(2)
C21 C16 N3 117.9(2)
C16 C17 C18 117.5(2)
C16 C17 C22 120.9(2)
C18 C17 C22 121.6(2)
C19 C18 C17 121.2(3)
C19 C18 H18 119.4
C17 C18 H18 119.4
C18 C19 C20 120.4(2)
C18 C19 H19 119.8
C20 C19 H19 119.8
C19 C20 C21 121.0(3)
C19 C20 H20 119.5
C21 C20 H20 119.5
C20 C21 C16 117.2(2)
C20 C21 C25 120.3(2)
C16 C21 C25 122.5(2)
C17 C22 C24 113.3(2)
C17 C22 C23 111.6(3)
C24 C22 C23 110.3(2)
C17 C22 H22 107.1
C24 C22 H22 107.1
C23 C22 H22 107.1
C22 C23 H23A 109.5
C22 C23 H23B 109.5
H23A C23 H23B 109.5
C22 C23 H23C 109.5
H23A C23 H23C 109.5
H23B C23 H23C 109.5
C22 C24 H24A 109.5
C22 C24 H24B 109.5
H24A C24 H24B 109.5
C22 C24 H24C 109.5
H24A C24 H24C 109.5
H24B C24 H24C 109.5
C21 C25 C27 111.9(2)
C21 C25 C26 111.4(2)
C27 C25 C26 111.3(2)
C21 C25 H25 107.3
C27 C25 H25 107.3
C26 C25 H25 107.3
C25 C26 H26A 109.5
C25 C26 H26B 109.5
H26A C26 H26B 109.5
C25 C26 H26C 109.5
H26A C26 H26C 109.5
H26B C26 H26C 109.5
C25 C27 H27A 109.5
C25 C27 H27B 109.5
H27A C27 H27B 109.5
C25 C27 H27C 109.5
H27A C27 H27C 109.5
H27B C27 H27C 109.5
N5 C28 N4 104.58(19)
N5 C28 Si1 122.76(17)
N4 C28 Si1 132.43(18)
C30 C29 N4 106.4(2)
C30 C29 C32 130.9(2)
N4 C29 C32 122.7(2)
C29 C30 N5 106.8(2)
C29 C30 C33 130.8(2)
N5 C30 C33 122.5(2)
N4 C31 H31A 109.5
N4 C31 H31B 109.5
H31A C31 H31B 109.5
N4 C31 H31C 109.5
H31A C31 H31C 109.5
H31B C31 H31C 109.5
C29 C32 H32A 109.5
C29 C32 H32B 109.5
H32A C32 H32B 109.5
C29 C32 H32C 109.5
H32A C32 H32C 109.5
H32B C32 H32C 109.5
C30 C33 H33A 109.5
C30 C33 H33B 109.5
H33A C33 H33B 109.5
C30 C33 H33C 109.5
H33A C33 H33C 109.5
H33B C33 H33C 109.5
N5 C34 H34A 109.5
N5 C34 H34B 109.5
H34A C34 H34B 109.5
N5 C34 H34C 109.5
H34A C34 H34C 109.5
H34B C34 H34C 109.5
Si3 C35 H35A 109.5
Si3 C35 H35B 109.5
H35A C35 H35B 109.5
Si3 C35 H35C 109.5
H35A C35 H35C 109.5
H35B C35 H35C 109.5
Si3 C36 H36A 109.5
Si3 C36 H36B 109.5
H36A C36 H36B 109.5
Si3 C36 H36C 109.5
H36A C36 H36C 109.5
H36B C36 H36C 109.5
Si3 C37 H37A 109.5
Si3 C37 H37B 109.5
H37A C37 H37B 109.5
Si3 C37 H37C 109.5
H37A C37 H37C 109.5
H37B C37 H37C 109.5
Si4 C38 H38A 109.5
Si4 C38 H38B 109.5
H38A C38 H38B 109.5
Si4 C38 H38C 109.5
H38A C38 H38C 109.5
H38B C38 H38C 109.5
Si4 C39 H39A 109.5
Si4 C39 H39B 109.5
H39A C39 H39B 109.5
Si4 C39 H39C 109.5
H39A C39 H39C 109.5
H39B C39 H39C 109.5
Si4 C40 H40A 109.5
Si4 C40 H40B 109.5
H40A C40 H40B 109.5
Si4 C40 H40C 109.5
H40A C40 H40C 109.5
H40B C40 H40C 109.5
Si5 C41 H41A 109.5
Si5 C41 H41B 109.5
H41A C41 H41B 109.5
Si5 C41 H41C 109.5
H41A C41 H41C 109.5
H41B C41 H41C 109.5
Si5 C42 H42A 109.5
Si5 C42 H42B 109.5
H42A C42 H42B 109.5
Si5 C42 H42C 109.5
H42A C42 H42C 109.5
H42B C42 H42C 109.5
Si5 C43 H43A 109.5
Si5 C43 H43B 109.5
H43A C43 H43B 109.5
Si5 C43 H43C 109.5
H43A C43 H43C 109.5
H43B C43 H43C 109.5
O2 Si6 N6 110.58(9)
O2 Si6 C71 100.36(9)
N6 Si6 C71 100.22(10)
O2 Si6 Si7 107.89(6)
N6 Si6 Si7 121.02(8)
C71 Si6 Si7 114.77(7)
Si9A Si7 Si6 109.38(18)
Si8A Si7 Si6 116.47(10)
Si6 Si7 Si9 105.49(8)
Si6 Si7 Si8 109.26(14)
O2 Si10 C84 112.11(10)
O2 Si10 C86 111.26(11)
C84 Si10 C86 109.31(13)
O2 Si10 C85 107.17(11)
C84 Si10 C85 108.98(13)
C86 Si10 C85 107.88(14)
Si10 O2 Si6 141.31(10)
C44 N6 Si6 166.89(19)
C45 N7 C44 110.24(19)
C45 N7 C47 119.18(19)
C44 N7 C47 127.00(19)
C46 N8 C44 110.62(19)
C46 N8 C59 122.36(19)
C44 N8 C59 126.95(19)
C71 N9 C72 111.02(19)
C71 N9 C74 125.44(19)
C72 N9 C74 123.5(2)
C71 N10 C73 110.70(19)
C71 N10 C77 126.6(2)
C73 N10 C77 122.6(2)
N6 C44 N7 130.4(2)
N6 C44 N8 126.8(2)
N7 C44 N8 102.79(19)
C46 C45 N7 108.2(2)
C46 C45 H45 125.9
N7 C45 H45 125.9
C45 C46 N8 108.1(2)
C45 C46 H46 126.0
N8 C46 H46 126.0
C52 C47 C48 123.0(2)
C52 C47 N7 118.6(2)
C48 C47 N7 117.9(2)
C49 C48 C47 117.8(2)
C49 C48 C53 119.8(2)
C47 C48 C53 122.4(2)
C50 C49 C48 120.4(2)
C50 C49 H49 119.8
C48 C49 H49 119.8
C49 C50 C51 121.0(2)
C49 C50 H50 119.5
C51 C50 H50 119.5
C50 C51 C52 120.7(2)
C50 C51 H51 119.7
C52 C51 H51 119.7
C47 C52 C51 117.1(2)
C47 C52 C56 121.0(2)
C51 C52 C56 121.9(2)
C48 C53 C55 111.8(2)
C48 C53 C54 110.5(2)
C55 C53 C54 112.2(2)
C48 C53 H53 107.4
C55 C53 H53 107.4
C54 C53 H53 107.4
C53 C54 H54A 109.5
C53 C54 H54B 109.5
H54A C54 H54B 109.5
C53 C54 H54C 109.5
H54A C54 H54C 109.5
H54B C54 H54C 109.5
C53 C55 H55A 109.5
C53 C55 H55B 109.5
H55A C55 H55B 109.5
C53 C55 H55C 109.5
H55A C55 H55C 109.5
H55B C55 H55C 109.5
C52 C56 C58 113.6(2)
C52 C56 C57 110.1(2)
C58 C56 C57 110.7(2)
C52 C56 H56 107.4
C58 C56 H56 107.4
C57 C56 H56 107.4
C56 C57 H57A 109.5
C56 C57 H57B 109.5
H57A C57 H57B 109.5
C56 C57 H57C 109.5
H57A C57 H57C 109.5
H57B C57 H57C 109.5
C56 C58 H58A 109.5
C56 C58 H58B 109.5
H58A C58 H58B 109.5
C56 C58 H58C 109.5
H58A C58 H58C 109.5
H58B C58 H58C 109.5
C64 C59 C60 123.8(2)
C64 C59 N8 118.6(2)
C60 C59 N8 117.5(2)
C61 C60 C59 116.9(3)
C61 C60 C65 120.8(3)
C59 C60 C65 122.3(2)
C62 C61 C60 120.8(3)
C62 C61 H61 119.6
C60 C61 H61 119.6
C61 C62 C63 121.9(3)
C61 C62 H62 119.1
C63 C62 H62 119.1
C62 C63 C64 120.0(3)
C62 C63 H63 120.0
C64 C63 H63 120.0
C59 C64 C63 116.6(3)
C59 C64 C68 121.3(2)
C63 C64 C68 122.0(3)
C60 C65 C67 112.3(3)
C60 C65 C66 110.6(3)
C67 C65 C66 109.9(3)
C60 C65 H65 108.0
C67 C65 H65 108.0
C66 C65 H65 108.0
C65 C66 H66A 109.5
C65 C66 H66B 109.5
H66A C66 H66B 109.5
C65 C66 H66C 109.5
H66A C66 H66C 109.5
H66B C66 H66C 109.5
C65 C67 H67A 109.5
C65 C67 H67B 109.5
H67A C67 H67B 109.5
C65 C67 H67C 109.5
H67A C67 H67C 109.5
H67B C67 H67C 109.5
C64 C68 C70 113.9(2)
C64 C68 C69 110.2(2)
C70 C68 C69 110.0(2)
C64 C68 H68 107.5
C70 C68 H68 107.5
C69 C68 H68 107.5
C68 C69 H69A 109.5
C68 C69 H69B 109.5
H69A C69 H69B 109.5
C68 C69 H69C 109.5
H69A C69 H69C 109.5
H69B C69 H69C 109.5
C68 C70 H70A 109.5
C68 C70 H70B 109.5
H70A C70 H70B 109.5
C68 C70 H70C 109.5
H70A C70 H70C 109.5
H70B C70 H70C 109.5
N9 C71 N10 104.78(19)
N9 C71 Si6 122.69(17)
N10 C71 Si6 132.46(17)
C73 C72 N9 107.0(2)
C73 C72 C75 131.4(2)
N9 C72 C75 121.6(2)
C72 C73 N10 106.5(2)
C72 C73 C76 131.6(2)
N10 C73 C76 121.9(2)
N9 C74 H74A 109.5
N9 C74 H74B 109.5
H74A C74 H74B 109.5
N9 C74 H74C 109.5
H74A C74 H74C 109.5
H74B C74 H74C 109.5
C72 C75 H75A 109.5
C72 C75 H75B 109.5
H75A C75 H75B 109.5
C72 C75 H75C 109.5
H75A C75 H75C 109.5
H75B C75 H75C 109.5
C73 C76 H76A 109.5
C73 C76 H76B 109.5
H76A C76 H76B 109.5
C73 C76 H76C 109.5
H76A C76 H76C 109.5
H76B C76 H76C 109.5
N10 C77 H77A 109.5
N10 C77 H77B 109.5
H77A C77 H77B 109.5
N10 C77 H77C 109.5
H77A C77 H77C 109.5
H77B C77 H77C 109.5
C79 Si8 C80 105.6(2)
C79 Si8 C78 106.77(18)
C80 Si8 C78 103.4(2)
C79 Si8 Si7 115.0(3)
C80 Si8 Si7 122.0(3)
C78 Si8 Si7 102.4(3)
Si8 C78 H78A 109.5
Si8 C78 H78B 109.5
H78A C78 H78B 109.5
Si8 C78 H78C 109.5
H78A C78 H78C 109.5
H78B C78 H78C 109.5
Si8 C79 H79A 109.5
Si8 C79 H79B 109.5
H79A C79 H79B 109.5
Si8 C79 H79C 109.5
H79A C79 H79C 109.5
H79B C79 H79C 109.5
Si8 C80 H80A 109.5
Si8 C80 H80B 109.5
H80A C80 H80B 109.5
Si8 C80 H80C 109.5
H80A C80 H80C 109.5
H80B C80 H80C 109.5
C79A Si8A C80A 105.68(19)
C79A Si8A C78A 106.80(17)
C80A Si8A C78A 103.5(2)
C79A Si8A Si7 111.4(2)
C80A Si8A Si7 123.7(2)
C78A Si8A Si7 104.5(2)
Si8A C78A H78D 109.5
Si8A C78A H78E 109.5
H78D C78A H78E 109.5
Si8A C78A H78F 109.5
H78D C78A H78F 109.5
H78E C78A H78F 109.5
Si8A C79A H79D 109.5
Si8A C79A H79E 109.5
H79D C79A H79E 109.5
Si8A C79A H79F 109.5
H79D C79A H79F 109.5
H79E C79A H79F 109.5
Si8A C80A H80D 109.5
Si8A C80A H80E 109.5
H80D C80A H80E 109.5
Si8A C80A H80F 109.5
H80D C80A H80F 109.5
H80E C80A H80F 109.5
C83 Si9 C82 106.91(18)
C83 Si9 C81 103.3(2)
C82 Si9 C81 102.09(19)
C83 Si9 Si7 109.4(2)
C82 Si9 Si7 115.1(2)
C81 Si9 Si7 118.84(18)
Si9 C81 H81A 109.5
Si9 C81 H81B 109.5
H81A C81 H81B 109.5
Si9 C81 H81C 109.5
H81A C81 H81C 109.5
H81B C81 H81C 109.5
Si9 C82 H82A 109.5
Si9 C82 H82B 109.5
H82A C82 H82B 109.5
Si9 C82 H82C 109.5
H82A C82 H82C 109.5
H82B C82 H82C 109.5
Si9 C83 H83A 109.5
Si9 C83 H83B 109.5
H83A C83 H83B 109.5
Si9 C83 H83C 109.5
H83A C83 H83C 109.5
H83B C83 H83C 109.5
C83A Si9A C82A 106.9(2)
C83A Si9A C81A 103.3(2)
C82A Si9A C81A 102.1(2)
C83A Si9A Si7 105.6(4)
C82A Si9A Si7 113.8(5)
C81A Si9A Si7 123.7(4)
Si9A C81A H81D 109.5
Si9A C81A H81E 109.5
H81D C81A H81E 109.5
Si9A C81A H81F 109.5
H81D C81A H81F 109.5
H81E C81A H81F 109.5
Si9A C82A H82D 109.5
Si9A C82A H82E 109.5
H82D C82A H82E 109.5
Si9A C82A H82F 109.5
H82D C82A H82F 109.5
H82E C82A H82F 109.5
Si9A C83A H83D 109.5
Si9A C83A H83E 109.5
H83D C83A H83E 109.5
Si9A C83A H83F 109.5
H83D C83A H83F 109.5
H83E C83A H83F 109.5
Si10 C84 H84A 109.5
Si10 C84 H84B 109.5
H84A C84 H84B 109.5
Si10 C84 H84C 109.5
H84A C84 H84C 109.5
H84B C84 H84C 109.5
Si10 C85 H85A 109.5
Si10 C85 H85B 109.5
H85A C85 H85B 109.5
Si10 C85 H85C 109.5
H85A C85 H85C 109.5
H85B C85 H85C 109.5
Si10 C86 H86A 109.5
Si10 C86 H86B 109.5
H86A C86 H86B 109.5
Si10 C86 H86C 109.5
H86A C86 H86C 109.5
H86B C86 H86C 109.5

loop_
_geom_bond_atom_site_label_1
_geom_bond_atom_site_label_2
_geom_bond_distance
Si1 O1 1.6555(16)
Si1 N1 1.6587(18)
Si1 C28 1.958(2)
Si1 Si2 2.3297(9)
Si2 Si3 2.3398(10)
Si2 Si4 2.3444(10)
Si3 C37 1.880(3)
Si3 C35 1.892(3)
Si3 C36 1.892(3)
Si4 C40 1.886(3)
Si4 C39 1.888(3)
Si4 C38 1.901(3)
Si5 O1 1.6459(16)
Si5 C41 1.855(3)
Si5 C42 1.860(3)
Si5 C43 1.862(3)
N1 C1 1.263(3)
N2 C2 1.394(3)
N2 C1 1.407(3)
N2 C4 1.435(3)
N3 C3 1.394(3)
N3 C1 1.400(3)
N3 C16 1.445(3)
N4 C28 1.355(3)
N4 C29 1.399(3)
N4 C31 1.468(3)
N5 C28 1.350(3)
N5 C30 1.391(3)
N5 C34 1.464(3)
C2 C3 1.331(3)
C2 H2 0.9500
C3 H3 0.9500
C4 C9 1.405(3)
C4 C5 1.410(3)
C5 C6 1.391(3)
C5 C10 1.521(3)
C6 C7 1.380(4)
C6 H6 0.9500
C7 C8 1.382(4)
C7 H7 0.9500
C8 C9 1.393(3)
C8 H8 0.9500
C9 C13 1.524(3)
C10 C12 1.530(3)
C10 C11 1.538(3)
C10 H10 1.0000
C11 H11A 0.9800
C11 H11B 0.9800
C11 H11C 0.9800
C12 H12A 0.9800
C12 H12B 0.9800
C12 H12C 0.9800
C13 C14 1.530(3)
C13 C15 1.536(3)
C13 H13 1.0000
C14 H14A 0.9800
C14 H14B 0.9800
C14 H14C 0.9800
C15 H15A 0.9800
C15 H15B 0.9800
C15 H15C 0.9800
C16 C17 1.395(3)
C16 C21 1.404(3)
C17 C18 1.395(3)
C17 C22 1.504(4)
C18 C19 1.373(4)
C18 H18 0.9500
C19 C20 1.382(4)
C19 H19 0.9500
C20 C21 1.398(4)
C20 H20 0.9500
C21 C25 1.519(4)
C22 C24 1.522(4)
C22 C23 1.530(4)
C22 H22 1.0000
C23 H23A 0.9800
C23 H23B 0.9800
C23 H23C 0.9800
C24 H24A 0.9800
C24 H24B 0.9800
C24 H24C 0.9800
C25 C27 1.524(4)
C25 C26 1.530(4)
C25 H25 1.0000
C26 H26A 0.9800
C26 H26B 0.9800
C26 H26C 0.9800
C27 H27A 0.9800
C27 H27B 0.9800
C27 H27C 0.9800
C29 C30 1.344(4)
C29 C32 1.496(4)
C30 C33 1.490(4)
C31 H31A 0.9800
C31 H31B 0.9800
C31 H31C 0.9800
C32 H32A 0.9800
C32 H32B 0.9800
C32 H32C 0.9800
C33 H33A 0.9800
C33 H33B 0.9800
C33 H33C 0.9800
C34 H34A 0.9800
C34 H34B 0.9800
C34 H34C 0.9800
C35 H35A 0.9800
C35 H35B 0.9800
C35 H35C 0.9800
C36 H36A 0.9800
C36 H36B 0.9800
C36 H36C 0.9800
C37 H37A 0.9800
C37 H37B 0.9800
C37 H37C 0.9800
C38 H38A 0.9800
C38 H38B 0.9800
C38 H38C 0.9800
C39 H39A 0.9800
C39 H39B 0.9800
C39 H39C 0.9800
C40 H40A 0.9800
C40 H40B 0.9800
C40 H40C 0.9800
C41 H41A 0.9800
C41 H41B 0.9800
C41 H41C 0.9800
C42 H42A 0.9800
C42 H42B 0.9800
C42 H42C 0.9800
C43 H43A 0.9800
C43 H43B 0.9800
C43 H43C 0.9800
Si6 O2 1.6566(16)
Si6 N6 1.667(2)
Si6 C71 1.956(2)
Si6 Si7 2.3125(9)
Si7 Si9A 2.215(7)
Si7 Si8A 2.242(4)
Si7 Si9 2.387(3)
Si7 Si8 2.476(6)
Si10 O2 1.6468(16)
Si10 C84 1.847(2)
Si10 C86 1.856(3)
Si10 C85 1.866(3)
N6 C44 1.259(3)
N7 C45 1.395(3)
N7 C44 1.403(3)
N7 C47 1.443(3)
N8 C46 1.389(3)
N8 C44 1.403(3)
N8 C59 1.440(3)
N9 C71 1.355(3)
N9 C72 1.388(3)
N9 C74 1.456(3)
N10 C71 1.356(3)
N10 C73 1.399(3)
N10 C77 1.458(3)
C45 C46 1.325(3)
C45 H45 0.9500
C46 H46 0.9500
C47 C52 1.396(3)
C47 C48 1.397(3)
C48 C49 1.391(3)
C48 C53 1.523(3)
C49 C50 1.378(4)
C49 H49 0.9500
C50 C51 1.383(4)
C50 H50 0.9500
C51 C52 1.399(3)
C51 H51 0.9500
C52 C56 1.505(3)
C53 C55 1.525(4)
C53 C54 1.528(4)
C53 H53 1.0000
C54 H54A 0.9800
C54 H54B 0.9800
C54 H54C 0.9800
C55 H55A 0.9800
C55 H55B 0.9800
C55 H55C 0.9800
C56 C58 1.522(3)
C56 C57 1.529(4)
C56 H56 1.0000
C57 H57A 0.9800
C57 H57B 0.9800
C57 H57C 0.9800
C58 H58A 0.9800
C58 H58B 0.9800
C58 H58C 0.9800
C59 C64 1.398(4)
C59 C60 1.408(4)
C60 C61 1.391(4)
C60 C65 1.509(4)
C61 C62 1.368(5)
C61 H61 0.9500
C62 C63 1.387(5)
C62 H62 0.9500
C63 C64 1.410(4)
C63 H63 0.9500
C64 C68 1.515(4)
C65 C67 1.520(5)
C65 C66 1.540(4)
C65 H65 1.0000
C66 H66A 0.9800
C66 H66B 0.9800
C66 H66C 0.9800
C67 H67A 0.9800
C67 H67B 0.9800
C67 H67C 0.9800
C68 C70 1.527(4)
C68 C69 1.536(4)
C68 H68 1.0000
C69 H69A 0.9800
C69 H69B 0.9800
C69 H69C 0.9800
C70 H70A 0.9800
C70 H70B 0.9800
C70 H70C 0.9800
C72 C73 1.344(4)
C72 C75 1.494(3)
C73 C76 1.490(3)
C74 H74A 0.9800
C74 H74B 0.9800
C74 H74C 0.9800
C75 H75A 0.9800
C75 H75B 0.9800
C75 H75C 0.9800
C76 H76A 0.9800
C76 H76B 0.9800
C76 H76C 0.9800
C77 H77A 0.9800
C77 H77B 0.9800
C77 H77C 0.9800
Si8 C79 1.873(3)
Si8 C80 1.896(4)
Si8 C78 1.899(4)
C78 H78A 0.9800
C78 H78B 0.9800
C78 H78C 0.9800
C79 H79A 0.9800
C79 H79B 0.9800
C79 H79C 0.9800
C80 H80A 0.9800
C80 H80B 0.9800
C80 H80C 0.9800
Si8A C79A 1.872(3)
Si8A C80A 1.895(4)
Si8A C78A 1.899(4)
C78A H78D 0.9800
C78A H78E 0.9800
C78A H78F 0.9800
C79A H79D 0.9800
C79A H79E 0.9800
C79A H79F 0.9800
C80A H80D 0.9800
C80A H80E 0.9800
C80A H80F 0.9800
Si9 C83 1.886(4)
Si9 C82 1.896(4)
Si9 C81 1.903(4)
C81 H81A 0.9800
C81 H81B 0.9800
C81 H81C 0.9800
C82 H82A 0.9800
C82 H82B 0.9800
C82 H82C 0.9800
C83 H83A 0.9800
C83 H83B 0.9800
C83 H83C 0.9800
Si9A C83A 1.886(4)
Si9A C82A 1.896(4)
Si9A C81A 1.902(4)
C81A H81D 0.9800
C81A H81E 0.9800
C81A H81F 0.9800
C82A H82D 0.9800
C82A H82E 0.9800
C82A H82F 0.9800
C83A H83D 0.9800
C83A H83E 0.9800
C83A H83F 0.9800
C84 H84A 0.9800
C84 H84B 0.9800
C84 H84C 0.9800
C85 H85A 0.9800
C85 H85B 0.9800
C85 H85C 0.9800
C86 H86A 0.9800
C86 H86B 0.9800
C86 H86C 0.9800

loop_
_geom_torsion_atom_site_label_1
_geom_torsion_atom_site_label_2
_geom_torsion_atom_site_label_3
_geom_torsion_atom_site_label_4
_geom_torsion
C41 Si5 O1 Si1 53.8(2)
C42 Si5 O1 Si1 -67.2(2)
C43 Si5 O1 Si1 173.82(19)
N1 Si1 O1 Si5 -121.30(17)
C28 Si1 O1 Si5 131.76(18)
Si2 Si1 O1 Si5 12.93(19)
O1 Si1 N1 C1 57.1(9)
C28 Si1 N1 C1 162.4(9)
Si2 Si1 N1 C1 -71.2(9)
Si1 N1 C1 N3 -9.7(11)
Si1 N1 C1 N2 170.3(8)
C3 N3 C1 N1 -179.3(2)
C16 N3 C1 N1 -17.9(4)
C3 N3 C1 N2 0.6(2)
C16 N3 C1 N2 162.0(2)
C2 N2 C1 N1 179.6(2)
C4 N2 C1 N1 5.7(3)
C2 N2 C1 N3 -0.4(2)
C4 N2 C1 N3 -174.24(19)
C1 N2 C2 C3 0.1(3)
C4 N2 C2 C3 174.0(2)
N2 C2 C3 N3 0.3(3)
C1 N3 C3 C2 -0.6(3)
C16 N3 C3 C2 -163.4(2)
C2 N2 C4 C9 72.4(3)
C1 N2 C4 C9 -114.6(2)
C2 N2 C4 C5 -104.8(2)
C1 N2 C4 C5 68.2(3)
C9 C4 C5 C6 2.0(3)
N2 C4 C5 C6 179.10(19)
C9 C4 C5 C10 -174.8(2)
N2 C4 C5 C10 2.3(3)
C4 C5 C6 C7 -2.1(3)
C10 C5 C6 C7 174.8(2)
C5 C6 C7 C8 0.8(4)
C6 C7 C8 C9 0.7(4)
C7 C8 C9 C4 -0.7(3)
C7 C8 C9 C13 -179.9(2)
C5 C4 C9 C8 -0.7(3)
N2 C4 C9 C8 -177.7(2)
C5 C4 C9 C13 178.5(2)
N2 C4 C9 C13 1.5(3)
C6 C5 C10 C12 26.0(3)
C4 C5 C10 C12 -157.3(2)
C6 C5 C10 C11 -97.5(3)
C4 C5 C10 C11 79.3(3)
C8 C9 C13 C14 -49.8(3)
C4 C9 C13 C14 131.0(2)
C8 C9 C13 C15 72.8(3)
C4 C9 C13 C15 -106.4(3)
C3 N3 C16 C17 -95.4(3)
C1 N3 C16 C17 104.9(3)
C3 N3 C16 C21 77.9(3)
C1 N3 C16 C21 -81.8(3)
C21 C16 C17 C18 -3.0(3)
N3 C16 C17 C18 169.9(2)
C21 C16 C17 C22 179.4(2)
N3 C16 C17 C22 -7.6(3)
C16 C17 C18 C19 1.8(4)
C22 C17 C18 C19 179.3(2)
C17 C18 C19 C20 1.0(4)
C18 C19 C20 C21 -2.6(4)
C19 C20 C21 C16 1.4(4)
C19 C20 C21 C25 -176.7(2)
C17 C16 C21 C20 1.5(3)
N3 C16 C21 C20 -171.6(2)
C17 C16 C21 C25 179.6(2)
N3 C16 C21 C25 6.5(3)
C16 C17 C22 C24 -137.5(2)
C18 C17 C22 C24 45.1(3)
C16 C17 C22 C23 97.4(3)
C18 C17 C22 C23 -80.1(3)
C20 C21 C25 C27 -66.0(3)
C16 C21 C25 C27 115.9(3)
C20 C21 C25 C26 59.3(3)
C16 C21 C25 C26 -118.7(3)
C30 N5 C28 N4 -0.1(2)
C34 N5 C28 N4 178.93(19)
C30 N5 C28 Si1 175.08(16)
C34 N5 C28 Si1 -5.9(3)
C29 N4 C28 N5 0.2(2)
C31 N4 C28 N5 -176.5(2)
C29 N4 C28 Si1 -174.30(18)
C31 N4 C28 Si1 9.0(4)
C28 N4 C29 C30 -0.2(3)
C31 N4 C29 C30 176.6(2)
C28 N4 C29 C32 -179.7(2)
C31 N4 C29 C32 -2.8(4)
N4 C29 C30 N5 0.2(3)
C32 C29 C30 N5 179.5(3)
N4 C29 C30 C33 -179.7(2)
C32 C29 C30 C33 -0.3(5)
C28 N5 C30 C29 0.0(3)
C34 N5 C30 C29 -179.1(2)
C28 N5 C30 C33 179.8(2)
C34 N5 C30 C33 0.8(3)
C84 Si10 O2 Si6 47.9(2)
C86 Si10 O2 Si6 -74.8(2)
C85 Si10 O2 Si6 167.46(18)
N6 Si6 O2 Si10 -119.95(17)
C71 Si6 O2 Si10 134.89(17)
Si7 Si6 O2 Si10 14.45(19)
O2 Si6 N6 C44 45.9(8)
C71 Si6 N6 C44 151.1(8)
Si7 Si6 N6 C44 -81.6(8)
Si6 N6 C44 N7 2.5(10)
Si6 N6 C44 N8 -178.3(7)
C45 N7 C44 N6 -179.2(2)
C47 N7 C44 N6 -21.0(4)
C45 N7 C44 N8 1.5(3)
C47 N7 C44 N8 159.7(2)
C46 N8 C44 N6 179.6(2)
C59 N8 C44 N6 2.6(4)
C46 N8 C44 N7 -1.0(3)
C59 N8 C44 N7 -178.0(2)
C44 N7 C45 C46 -1.4(3)
C47 N7 C45 C46 -161.6(2)
N7 C45 C46 N8 0.7(3)
C44 N8 C46 C45 0.2(3)
C59 N8 C46 C45 177.3(2)
C45 N7 C47 C52 -95.7(3)
C44 N7 C47 C52 107.8(3)
C45 N7 C47 C48 76.8(3)
C44 N7 C47 C48 -79.6(3)
C52 C47 C48 C49 0.3(4)
N7 C47 C48 C49 -171.9(2)
C52 C47 C48 C53 177.1(2)
N7 C47 C48 C53 4.9(3)
C47 C48 C49 C50 2.2(4)
C53 C48 C49 C50 -174.7(2)
C48 C49 C50 C51 -2.4(4)
C49 C50 C51 C52 0.1(4)
C48 C47 C52 C51 -2.5(3)
N7 C47 C52 C51 169.7(2)
C48 C47 C52 C56 -179.5(2)
N7 C47 C52 C56 -7.3(3)
C50 C51 C52 C47 2.3(3)
C50 C51 C52 C56 179.3(2)
C49 C48 C53 C55 -65.6(3)
C47 C48 C53 C55 117.7(3)
C49 C48 C53 C54 60.1(3)
C47 C48 C53 C54 -116.6(3)
C47 C52 C56 C58 -145.3(2)
C51 C52 C56 C58 37.8(3)
C47 C52 C56 C57 89.9(3)
C51 C52 C56 C57 -87.0(3)
C46 N8 C59 C64 -101.4(3)
C44 N8 C59 C64 75.2(3)
C46 N8 C59 C60 74.3(3)
C44 N8 C59 C60 -109.1(3)
C64 C59 C60 C61 0.6(4)
N8 C59 C60 C61 -174.8(2)
C64 C59 C60 C65 -179.9(2)
N8 C59 C60 C65 4.7(4)
C59 C60 C61 C62 -0.8(4)
C65 C60 C61 C62 179.7(3)
C60 C61 C62 C63 -0.1(5)
C61 C62 C63 C64 1.2(4)
C60 C59 C64 C63 0.4(4)
N8 C59 C64 C63 175.8(2)
C60 C59 C64 C68 -176.5(2)
N8 C59 C64 C68 -1.1(3)
C62 C63 C64 C59 -1.3(4)
C62 C63 C64 C68 175.6(3)
C61 C60 C65 C67 -47.4(4)
C59 C60 C65 C67 133.1(3)
C61 C60 C65 C66 75.7(4)
C59 C60 C65 C66 -103.8(3)
C59 C64 C68 C70 -151.8(2)
C63 C64 C68 C70 31.5(3)
C59 C64 C68 C69 84.0(3)
C63 C64 C68 C69 -92.7(3)
C72 N9 C71 N10 0.0(2)
C74 N9 C71 N10 -178.9(2)
C72 N9 C71 Si6 177.24(16)
C74 N9 C71 Si6 -1.6(3)
C73 N10 C71 N9 0.6(2)
C77 N10 C71 N9 -177.7(2)
C73 N10 C71 Si6 -176.28(18)
C77 N10 C71 Si6 5.5(4)
C71 N9 C72 C73 -0.6(3)
C74 N9 C72 C73 178.3(2)
C71 N9 C72 C75 177.9(2)
C74 N9 C72 C75 -3.2(3)
N9 C72 C73 N10 0.9(3)
C75 C72 C73 N10 -177.3(2)
N9 C72 C73 C76 -179.9(2)
C75 C72 C73 C76 1.8(5)
C71 N10 C73 C72 -0.9(3)
C77 N10 C73 C72 177.4(2)
C71 N10 C73 C76 179.8(2)
C77 N10 C73 C76 -1.9(3)
